data_2231869
loop_
_publ_author_name
'Yagoubi, Said'
'El Ammari, Lahcen'
'Assani, Abderrazzak'
'Saadi, Mohamed'

_publ_section_title
;
 Thorium divanadate dihydrate, Th(V~2~O~7~)(H~2~O)~2~
;
_journal_coeditor_code FJ2454
_journal_issue 10
_journal_name_full 'Acta Crystallographica Section E'
_journal_page_first i60
_journal_paper_doi 10.1107/S1600536811039584
_journal_volume 67
_journal_year 2011
_chemical_formula_iupac 'Th (V2 O7) (H2 O)2'
_chemical_formula_structural 'Th (V2 O7) (H2 O)2'
_chemical_formula_sum 'H4 O9 Th V2'
_chemical_formula_weight 481.95
_chemical_name_common 'Thorium divanadate dihydrate'
_chemical_name_systematic
;
Thorium divanadate dihydrate
;
_space_group_IT_number 2
_symmetry_cell_setting triclinic
_symmetry_space_group_name_Hall '-P 1'
_symmetry_space_group_name_H-M 'P -1'
_atom_sites_solution_hydrogens difmap
_atom_sites_solution_primary direct
_atom_sites_solution_secondary difmap
_audit_creation_method SHELXL-97
_cell_angle_alpha 77.849(2)
_cell_angle_beta 74.831(2)
_cell_angle_gamma 85.934(2)
_cell_formula_units_Z 2
_cell_length_a 7.0432(4)
_cell_length_b 7.3702(4)
_cell_length_c 7.7204(4)
_cell_measurement_reflns_used 3576
_cell_measurement_temperature 296(2)
_cell_measurement_theta_max 36.00
_cell_measurement_theta_min 2.83
_cell_volume 378.08(4)
_computing_cell_refinement 'SAINT (Bruker, 2005)'
_computing_data_collection 'APEX2 (Bruker, 2005)'
_computing_data_reduction 'SAINT (Bruker, 2005)'
_computing_molecular_graphics 'ORTEP-3 for Windows (Farrugia, 1997) and DIAMOND (Brandenburg, 2006)'
_computing_publication_material 'WinGX (Farrugia, 1999)'
_computing_structure_refinement 'SHELXL97 (Sheldrick, 2008)'
_computing_structure_solution 'SHELXS97 (Sheldrick, 2008)'
_diffrn_ambient_temperature 296(2)
_diffrn_measured_fraction_theta_full 0.999
_diffrn_measured_fraction_theta_max 0.999
_diffrn_measurement_device_type 'Bruker X8 APEXII diffractometer'
_diffrn_measurement_method '\f and \w'
_diffrn_radiation_monochromator graphite
_diffrn_radiation_source 'fine-focus sealed tube'
_diffrn_radiation_type MoK\a
_diffrn_radiation_wavelength 0.71073
_diffrn_reflns_av_R_equivalents 0.0311
_diffrn_reflns_av_sigmaI/netI 0.0245
_diffrn_reflns_limit_h_max 11
_diffrn_reflns_limit_h_min -11
_diffrn_reflns_limit_k_max 12
_diffrn_reflns_limit_k_min -12
_diffrn_reflns_limit_l_max 12
_diffrn_reflns_limit_l_min -12
_diffrn_reflns_number 15216
_diffrn_reflns_theta_full 36.00
_diffrn_reflns_theta_max 36.00
_diffrn_reflns_theta_min 2.83
_exptl_absorpt_coefficient_mu 22.056
_exptl_absorpt_correction_T_max 0.110
_exptl_absorpt_correction_T_min 0.052
_exptl_absorpt_correction_type multi-scan
_exptl_absorpt_process_details '(SADABS; Bruker, 2005)'
_exptl_crystal_colour yellow
_exptl_crystal_density_diffrn 4.233
_exptl_crystal_density_method 'not measured'
_exptl_crystal_description prism
_exptl_crystal_F_000 424
_exptl_crystal_size_max 0.19
_exptl_crystal_size_mid 0.12
_exptl_crystal_size_min 0.10
_refine_diff_density_max 1.601
_refine_diff_density_min -1.256
_refine_ls_extinction_coef 0.0083(3)
_refine_ls_extinction_expression Fc^*^=kFc[1+0.001xFc^2^\l^3^/sin(2\q)]^-1/4^
_refine_ls_extinction_method 'SHELXL97 (Sheldrick, 2008)'
_refine_ls_goodness_of_fit_ref 1.153
_refine_ls_hydrogen_treatment constr
_refine_ls_matrix_type full
_refine_ls_number_parameters 110
_refine_ls_number_reflns 3576
_refine_ls_number_restraints 0
_refine_ls_restrained_S_all 1.153
_refine_ls_R_factor_all 0.0148
_refine_ls_R_factor_gt 0.0142
_refine_ls_shift/su_max 0.003
_refine_ls_shift/su_mean 0.000
_refine_ls_structure_factor_coef Fsqd
_refine_ls_weighting_details 'calc w=1/[\s^2^(Fo^2^)+(0.0019P)^2^+0.3878P] where P=(Fo^2^+2Fc^2^)/3'
_refine_ls_weighting_scheme calc
_refine_ls_wR_factor_gt 0.0324
_refine_ls_wR_factor_ref 0.0326
_reflns_number_gt 3506
_reflns_number_total 3576
_reflns_threshold_expression I>2sigma(I)
_cod_data_source_file fj2454.cif
_cod_data_source_block I
_cod_database_code 2231869
_cod_database_fobs_code 2231869

loop_
_symmetry_equiv_pos_as_xyz
'x, y, z'
'-x, -y, -z'

loop_
_atom_site_type_symbol
_atom_site_label
_atom_site_fract_x
_atom_site_fract_y
_atom_site_fract_z
_atom_site_U_iso_or_equiv
_atom_site_adp_type
_atom_site_calc_flag
_atom_site_refinement_flags
_atom_site_occupancy
_atom_site_symmetry_multiplicity
Th Th1 0.358260(9) 0.244262(9) 1.084559(8) 0.00611(3) Uani d . 1 1
V V1 0.79469(5) 0.33646(5) 0.25516(4) 0.00702(6) Uani d . 1 1
V V2 0.72488(5) 0.29521(5) 0.70555(4) 0.00705(6) Uani d . 1 1
O O7 0.6164(2) 0.4536(2) 0.8411(2) 0.0112(3) Uani d . 1 1
O O1 0.6561(2) 0.2001(2) 0.1850(2) 0.0122(3) Uani d . 1 1
O O6 0.6084(3) 0.0958(2) 0.8397(2) 0.0137(3) Uani d . 1 1
O O3 1.0237(2) 0.2469(2) 0.2411(2) 0.0153(3) Uani d . 1 1
O O2 0.7983(3) 0.5430(2) 0.1207(2) 0.0162(3) Uani d . 1 1
O O4 0.6682(3) 0.3462(2) 0.4897(2) 0.0151(3) Uani d . 1 1
O O5 0.9622(3) 0.2782(3) 0.6782(2) 0.0191(3) Uani d . 1 1
O O8 0.2995(3) 0.1801(3) 1.4332(2) 0.0250(4) Uani d . 1 1
H H8A 0.3836 0.1644 1.4984 0.030 Uiso d R 1 1
H H8B 0.1908 0.2063 1.5061 0.030 Uiso d R 1 1
O O9 0.1870(4) 0.1056(3) 0.9082(4) 0.0366(6) Uani d . 1 1
H H9A 0.2211 0.0097 0.8594 0.044 Uiso d R 1 1
H H9B 0.1036 0.1642 0.8519 0.044 Uiso d R 1 1

loop_
_atom_site_aniso_label
_atom_site_aniso_U_11
_atom_site_aniso_U_22
_atom_site_aniso_U_33
_atom_site_aniso_U_12
_atom_site_aniso_U_13
_atom_site_aniso_U_23
Th1 0.00668(4) 0.00456(3) 0.00738(3) 0.00008(2) -0.00182(2) -0.00181(2)
V1 0.00677(13) 0.00767(13) 0.00671(12) -0.00029(10) -0.00215(10) -0.00106(10)
V2 0.00842(13) 0.00610(13) 0.00644(12) 0.00028(10) -0.00092(10) -0.00219(10)
O7 0.0146(7) 0.0082(6) 0.0112(6) 0.0006(5) -0.0021(5) -0.0050(5)
O1 0.0109(6) 0.0117(7) 0.0160(6) 0.0013(5) -0.0050(5) -0.0054(5)
O6 0.0204(8) 0.0070(6) 0.0129(6) -0.0018(6) -0.0026(6) -0.0016(5)
O3 0.0097(6) 0.0200(8) 0.0139(6) 0.0018(6) -0.0020(5) -0.0006(6)
O2 0.0186(8) 0.0122(7) 0.0176(7) -0.0045(6) -0.0092(6) 0.0049(6)
O4 0.0159(7) 0.0211(8) 0.0084(6) 0.0043(6) -0.0033(5) -0.0046(5)
O5 0.0100(7) 0.0303(10) 0.0163(7) 0.0025(7) -0.0016(6) -0.0063(7)
O8 0.0151(8) 0.0467(13) 0.0123(7) 0.0038(8) -0.0024(6) -0.0066(7)
O9 0.0460(13) 0.0252(10) 0.0645(15) 0.0236(10) -0.0464(13) -0.0327(11)

loop_
_atom_type_symbol
_atom_type_description
_atom_type_scat_dispersion_real
_atom_type_scat_dispersion_imag
_atom_type_scat_source
H H 0.0000 0.0000 'International Tables Vol C Tables 4.2.6.8 and 6.1.1.4'
O O 0.0106 0.0060 'International Tables Vol C Tables 4.2.6.8 and 6.1.1.4'
V V 0.3005 0.5294 'International Tables Vol C Tables 4.2.6.8 and 6.1.1.4'
Th Th -7.2400 8.8979 'International Tables Vol C Tables 4.2.6.8 and 6.1.1.4'

loop_
_geom_angle_atom_site_label_1
_geom_angle_atom_site_label_2
_geom_angle_atom_site_label_3
_geom_angle_site_symmetry_1
_geom_angle_site_symmetry_3
_geom_angle
O3 Th1 O1 1_456 1_556 133.04(5)
O3 Th1 O2 1_456 2_666 74.96(6)
O1 Th1 O2 1_556 2_666 141.47(6)
O3 Th1 O7 1_456 2_667 87.85(6)
O1 Th1 O7 1_556 2_667 79.21(5)
O2 Th1 O7 2_666 2_667 75.88(6)
O3 Th1 O9 1_456 . 74.46(8)
O1 Th1 O9 1_556 . 139.27(6)
O2 Th1 O9 2_666 . 63.63(7)
O7 Th1 O9 2_667 . 138.65(6)
O3 Th1 O6 1_456 2_657 93.95(6)
O1 Th1 O6 1_556 2_657 77.24(6)
O2 Th1 O6 2_666 2_657 134.16(6)
O7 Th1 O6 2_667 2_657 149.25(5)
O9 Th1 O6 . 2_657 70.53(6)
O3 Th1 O8 1_456 . 66.51(6)
O1 Th1 O8 1_556 . 66.54(6)
O2 Th1 O8 2_666 . 131.90(7)
O7 Th1 O8 2_667 . 75.03(6)
O9 Th1 O8 . . 126.93(8)
O6 Th1 O8 2_657 . 77.61(6)
O3 Th1 O7 1_456 . 140.50(5)
O1 Th1 O7 1_556 . 73.42(5)
O2 Th1 O7 2_666 . 69.92(5)
O7 Th1 O7 2_667 . 66.76(6)
O9 Th1 O7 . . 104.44(8)
O6 Th1 O7 2_657 . 123.52(5)
O8 Th1 O7 . . 128.58(6)
O3 Th1 O6 1_456 . 142.46(6)
O1 Th1 O6 1_556 . 74.59(5)
O2 Th1 O6 2_666 . 97.58(6)
O7 Th1 O6 2_667 . 126.68(5)
O9 Th1 O6 . . 69.48(7)
O6 Th1 O6 2_657 . 64.61(6)
O8 Th1 O6 . . 130.52(6)
O7 Th1 O6 . . 61.59(5)
O2 V1 O3 . . 111.26(9)
O2 V1 O1 . . 106.38(8)
O3 V1 O1 . . 110.92(8)
O2 V1 O4 . . 110.99(9)
O3 V1 O4 . . 111.03(8)
O1 V1 O4 . . 106.04(8)
O5 V2 O6 . . 111.61(9)
O5 V2 O7 . . 112.45(9)
O6 V2 O7 . . 99.47(8)
O5 V2 O4 . . 110.14(8)
O6 V2 O4 . . 110.71(8)
O7 V2 O4 . . 112.08(8)
V2 O4 V1 . . 136.90(10)
H8A O8 H8B . . 104.5
H9A O9 H9B . . 104.5

loop_
_geom_bond_atom_site_label_1
_geom_bond_atom_site_label_2
_geom_bond_site_symmetry_2
_geom_bond_distance
Th1 O3 1_456 2.3508(16)
Th1 O1 1_556 2.3988(15)
Th1 O2 2_666 2.4104(15)
Th1 O7 2_667 2.4430(16)
Th1 O9 . 2.4440(19)
Th1 O6 2_657 2.4598(16)
Th1 O8 . 2.5593(17)
Th1 O7 . 2.5706(16)
Th1 O6 . 2.5937(17)
V1 O2 . 1.6498(16)
V1 O3 . 1.6845(16)
V1 O1 . 1.7037(16)
V1 O4 . 1.8109(16)
V2 O5 . 1.6285(17)
V2 O6 . 1.7296(16)
V2 O7 . 1.7351(16)
V2 O4 . 1.7722(15)
O8 H8A . 0.8599
O8 H8B . 0.8599
O9 H9A . 0.8600
O9 H9B . 0.8600

loop_
_geom_hbond_atom_site_label_D
_geom_hbond_atom_site_label_H
_geom_hbond_atom_site_label_A
_geom_hbond_site_symmetry_A
_geom_hbond_distance_DH
_geom_hbond_distance_HA
_geom_hbond_distance_DA
_geom_hbond_angle_DHA
O8 H8A O4 1_556 0.86 2.47 3.114(3) 133
O8 H8B O5 1_456 0.86 1.92 2.779(3) 175
O9 H9A O1 2_656 0.86 1.77 2.594(3) 160
O9 H9B O5 1_455 0.86 1.90 2.741(3) 166
